data_4066297
loop_
_publ_author_name
'Birkmann, Birgit'
'Voss, Tanja'
'Geier, Stephen J.'
'Ullrich, Matthias'
'Kehr, Gerald'
'Erker, Gerhard'
'Stephan, Douglas W.'

_publ_section_title
;
 Frustrated Lewis Pairs and Ring-Opening of THF, Dioxane, and
 Thioxane&#x2020;
;
_journal_issue 21
_journal_name_full Organometallics
_journal_page_first 5310
_journal_paper_doi 10.1021/om1003896
_journal_volume 29
_journal_year 2010
_chemical_formula_sum 'C32 H24 B F15 N2 O'
_chemical_formula_weight 748.34
_chemical_name_systematic
; 
 ? 
;
_space_group_IT_number 2
_symmetry_space_group_name_Hall '-P 1'
_symmetry_space_group_name_H-M 'P -1'
_atom_sites_solution_hydrogens geom
_atom_sites_solution_primary direct
_atom_sites_solution_secondary difmap
_audit_creation_method SHELXL-97
_cell_angle_alpha 93.177(5)
_cell_angle_beta 108.859(6)
_cell_angle_gamma 97.387(5)
_cell_formula_units_Z 2
_cell_length_a 10.4026(12)
_cell_length_b 11.8821(13)
_cell_length_c 13.3039(16)
_cell_measurement_temperature 149(2)
_cell_volume 1535.0(3)
_computing_structure_refinement 'SHELXL-97 (Sheldrick, 1997)'
_computing_structure_solution 'SHELXS-97 (Sheldrick, 1990)'
_diffrn_ambient_temperature 149(2)
_diffrn_measured_fraction_theta_full 0.988
_diffrn_measured_fraction_theta_max 0.988
_diffrn_radiation_monochromator graphite
_diffrn_radiation_source 'fine-focus sealed tube'
_diffrn_radiation_type MoK\a
_diffrn_radiation_wavelength 0.71073
_diffrn_reflns_av_R_equivalents 0.0272
_diffrn_reflns_av_sigmaI/netI 0.0251
_diffrn_reflns_limit_h_max 13
_diffrn_reflns_limit_h_min -13
_diffrn_reflns_limit_k_max 15
_diffrn_reflns_limit_k_min -15
_diffrn_reflns_limit_l_max 17
_diffrn_reflns_limit_l_min -17
_diffrn_reflns_number 25998
_diffrn_reflns_theta_full 27.57
_diffrn_reflns_theta_max 27.57
_diffrn_reflns_theta_min 1.63
_exptl_absorpt_coefficient_mu 0.161
_exptl_absorpt_correction_T_max 0.9732
_exptl_absorpt_correction_T_min 0.9370
_exptl_crystal_density_diffrn 1.619
_exptl_crystal_density_method 'not measured'
_exptl_crystal_F_000 756
_exptl_crystal_size_max 0.41
_exptl_crystal_size_mid 0.31
_exptl_crystal_size_min 0.17
_refine_diff_density_max 0.585
_refine_diff_density_min -0.606
_refine_diff_density_rms 0.049
_refine_ls_extinction_method none
_refine_ls_goodness_of_fit_ref 1.039
_refine_ls_hydrogen_treatment mixed
_refine_ls_matrix_type full
_refine_ls_number_parameters 486
_refine_ls_number_reflns 7031
_refine_ls_number_restraints 0
_refine_ls_restrained_S_all 1.039
_refine_ls_R_factor_all 0.0611
_refine_ls_R_factor_gt 0.0459
_refine_ls_shift/su_max 0.000
_refine_ls_shift/su_mean 0.000
_refine_ls_structure_factor_coef Fsqd
_refine_ls_weighting_details 'calc w=1/[\s^2^(Fo^2^)+(0.0465P)^2^+1.0926P] where P=(Fo^2^+2Fc^2^)/3'
_refine_ls_weighting_scheme calc
_refine_ls_wR_factor_gt 0.1109
_refine_ls_wR_factor_ref 0.1211
_reflns_number_gt 5501
_reflns_number_total 7031
_reflns_threshold_expression >2sigma(I)
_cod_data_source_file om1003896_si_002.cif
_cod_data_source_block bb019_0m
_cod_database_code 4066297

loop_
_symmetry_equiv_pos_as_xyz
'x, y, z'
'-x, -y, -z'

loop_
_atom_site_label
_atom_site_type_symbol
_atom_site_fract_x
_atom_site_fract_y
_atom_site_fract_z
_atom_site_U_iso_or_equiv
_atom_site_adp_type
_atom_site_occupancy
_atom_site_symmetry_multiplicity
_atom_site_calc_flag
_atom_site_refinement_flags
_atom_site_disorder_assembly
_atom_site_disorder_group
B1 B 0.09033(19) 0.76873(16) 0.28825(15) 0.0231(4) Uani 1 1 d . . .
C1 C 0.14329(18) 0.90402(15) 0.27596(14) 0.0261(4) Uani 1 1 d . . .
C2 C 0.2521(2) 0.96875(16) 0.35695(15) 0.0322(4) Uani 1 1 d . . .
C3 C 0.3030(2) 1.08178(17) 0.35429(17) 0.0378(5) Uani 1 1 d . . .
C4 C 0.2406(2) 1.13726(16) 0.26807(18) 0.0375(5) Uani 1 1 d . . .
C5 C 0.1271(2) 1.07988(16) 0.18802(16) 0.0330(4) Uani 1 1 d . . .
C6 C 0.08189(19) 0.96617(15) 0.19342(15) 0.0274(4) Uani 1 1 d . . .
C7 C -0.01843(18) 0.69910(14) 0.17328(14) 0.0256(4) Uani 1 1 d . . .
C8 C 0.0205(2) 0.69022(15) 0.08292(15) 0.0296(4) Uani 1 1 d . . .
C9 C -0.0575(2) 0.62731(16) -0.01269(15) 0.0362(5) Uani 1 1 d . . .
C10 C -0.1834(2) 0.56741(17) -0.02182(16) 0.0423(5) Uani 1 1 d . . .
C11 C -0.2277(2) 0.57167(16) 0.06490(18) 0.0380(5) Uani 1 1 d . . .
C12 C -0.14602(19) 0.63615(15) 0.15962(15) 0.0292(4) Uani 1 1 d . . .
C13 C 0.21607(18) 0.68978(15) 0.31983(13) 0.0254(4) Uani 1 1 d . . .
C14 C 0.19238(19) 0.58329(15) 0.35456(15) 0.0288(4) Uani 1 1 d . . .
C15 C 0.2861(2) 0.50802(16) 0.37901(15) 0.0334(4) Uani 1 1 d . . .
C16 C 0.4122(2) 0.53727(18) 0.36822(15) 0.0356(4) Uani 1 1 d . . .
C17 C 0.44309(19) 0.6413(2) 0.33529(16) 0.0370(5) Uani 1 1 d . . .
C18 C 0.34570(19) 0.71431(17) 0.31142(15) 0.0311(4) Uani 1 1 d . . .
C19 C -0.05578(19) 0.84027(15) 0.38559(16) 0.0300(4) Uani 1 1 d . . .
H19A H -0.1351 0.8323 0.3186 0.036 Uiso 1 1 calc R . .
H19B H -0.0087 0.9202 0.3987 0.036 Uiso 1 1 calc R . .
C20 C -0.1047(2) 0.8110(2) 0.47707(15) 0.0376(5) Uani 1 1 d . . .
H20A H -0.1538 0.7316 0.4618 0.045 Uiso 1 1 calc R . .
H20B H -0.1710 0.8618 0.4826 0.045 Uiso 1 1 calc R . .
C21 C 0.0121(3) 0.8225(3) 0.58437(18) 0.0557(7) Uani 1 1 d . . .
H21A H 0.0730 0.8958 0.5911 0.067 Uiso 1 1 calc R . .
H21B H -0.0284 0.8269 0.6421 0.067 Uiso 1 1 calc R . .
C22 C 0.0934(4) 0.7350(2) 0.6014(3) 0.1053(16) Uani 1 1 d . A .
H22A H 0.1202 0.7258 0.5368 0.126 Uiso 1 1 calc R . .
H22B H 0.0299 0.6647 0.5994 0.126 Uiso 1 1 calc R . .
C23 C 0.2949(4) 0.7250(3) 0.6005(3) 0.0312(12) Uani 0.457(6) 1 d P A 1
H3A H 0.3946 0.7430 0.6362 0.047 Uiso 0.457(6) 1 calc PR A 1
H1A H 0.2647 0.7806 0.5495 0.047 Uiso 0.457(6) 1 calc PR A 1
H2A H 0.2717 0.6482 0.5625 0.047 Uiso 0.457(6) 1 calc PR A 1
C24 C 0.1442(6) 0.6434(3) 0.7514(3) 0.0510(18) Uani 0.542(8) 1 d P A 3
H11A H 0.1212 0.5672 0.7123 0.076 Uiso 0.542(8) 1 calc PR A 3
H12A H 0.0600 0.6694 0.7551 0.076 Uiso 0.542(8) 1 calc PR A 3
H10A H 0.2072 0.6406 0.8238 0.076 Uiso 0.542(8) 1 calc PR A 3
C25 C 0.26786(19) 0.84042(15) 0.76176(15) 0.0308(4) Uani 1 1 d . A .
C26 C 0.3415(2) 0.93000(16) 0.73205(16) 0.0337(4) Uani 1 1 d . . .
H26 H 0.3618 0.9208 0.6676 0.040 Uiso 1 1 calc R . .
C27 C 0.3859(2) 1.03282(16) 0.79544(17) 0.0359(4) Uani 1 1 d . . .
H27 H 0.4366 1.0933 0.7738 0.043 Uiso 1 1 calc R . .
C28 C 0.35787(19) 1.05028(17) 0.89105(16) 0.0323(4) Uani 1 1 d . . .
C29 C 0.2816(2) 0.95802(19) 0.91837(16) 0.0363(4) Uani 1 1 d . . .
H29 H 0.2604 0.9662 0.9824 0.044 Uiso 1 1 calc R . .
C30 C 0.2369(2) 0.85598(17) 0.85458(17) 0.0360(4) Uani 1 1 d . . .
H30 H 0.1841 0.7955 0.8745 0.043 Uiso 1 1 calc R . .
C31 C 0.4894(3) 1.24236(19) 0.9274(2) 0.0519(6) Uani 1 1 d . . .
H31A H 0.5718 1.2137 0.9230 0.078 Uiso 1 1 calc R . .
H31B H 0.5162 1.3069 0.9829 0.078 Uiso 1 1 calc R . .
H31C H 0.4396 1.2674 0.8585 0.078 Uiso 1 1 calc R . .
C32 C 0.3676(3) 1.1707(2) 1.04911(18) 0.0543(7) Uani 1 1 d . . .
H32A H 0.2674 1.1571 1.0311 0.081 Uiso 1 1 calc R . .
H32B H 0.4036 1.2493 1.0816 0.081 Uiso 1 1 calc R . .
H32C H 0.4084 1.1176 1.0996 0.081 Uiso 1 1 calc R . .
C23A C 0.3349(4) 0.6808(4) 0.6851(4) 0.0504(14) Uani 0.543(6) 1 d P A 2
H4A H 0.3894 0.7326 0.6541 0.076 Uiso 0.543(6) 1 calc PR A 2
H5A H 0.3035 0.6076 0.6405 0.076 Uiso 0.543(6) 1 calc PR A 2
H6A H 0.3916 0.6686 0.7572 0.076 Uiso 0.543(6) 1 calc PR A 2
C24A C 0.2386(6) 0.6266(4) 0.7380(4) 0.0375(15) Uani 0.458(8) 1 d P A 4
H8A H 0.1988 0.5618 0.6830 0.056 Uiso 0.458(8) 1 calc PR A 4
H9A H 0.1946 0.6206 0.7928 0.056 Uiso 0.458(8) 1 calc PR A 4
H7A H 0.3375 0.6262 0.7708 0.056 Uiso 0.458(8) 1 calc PR A 4
F1 F 0.31701(13) 0.92045(10) 0.44572(10) 0.0454(3) Uani 1 1 d . . .
F2 F 0.41202(14) 1.13781(11) 0.43448(12) 0.0559(4) Uani 1 1 d . . .
F3 F 0.28865(16) 1.24642(10) 0.26201(12) 0.0538(4) Uani 1 1 d . . .
F4 F 0.06146(14) 1.13469(10) 0.10527(10) 0.0461(3) Uani 1 1 d . . .
F5 F -0.03010(12) 0.91745(9) 0.11093(9) 0.0366(3) Uani 1 1 d . . .
F6 F 0.14358(12) 0.74698(10) 0.08600(9) 0.0376(3) Uani 1 1 d . . .
F7 F -0.01192(16) 0.62347(11) -0.09671(10) 0.0528(4) Uani 1 1 d . . .
F8 F -0.26223(17) 0.50490(12) -0.11350(11) 0.0648(4) Uani 1 1 d . . .
F9 F -0.35052(13) 0.51214(11) 0.05816(12) 0.0550(4) Uani 1 1 d . . .
F10 F -0.19912(12) 0.63321(10) 0.23959(10) 0.0396(3) Uani 1 1 d . . .
F11 F 0.06977(13) 0.54588(9) 0.36573(11) 0.0442(3) Uani 1 1 d . . .
F12 F 0.25458(15) 0.40739(10) 0.41403(11) 0.0505(3) Uani 1 1 d . . .
F13 F 0.50406(14) 0.46421(12) 0.38988(11) 0.0522(4) Uani 1 1 d . . .
F14 F 0.56714(13) 0.67167(14) 0.32537(13) 0.0597(4) Uani 1 1 d . . .
F15 F 0.38472(12) 0.81408(11) 0.27742(11) 0.0459(3) Uani 1 1 d . . .
N1 N 0.21673(17) 0.73060(13) 0.69050(15) 0.0374(4) Uani 1 1 d . . .
N2 N 0.40207(19) 1.15303(17) 0.95332(16) 0.0476(5) Uani 1 1 d . . .
O1 O 0.03573(12) 0.76583(10) 0.37613(10) 0.0252(3) Uani 1 1 d . . .

loop_
_atom_site_aniso_label
_atom_site_aniso_U_11
_atom_site_aniso_U_22
_atom_site_aniso_U_33
_atom_site_aniso_U_23
_atom_site_aniso_U_13
_atom_site_aniso_U_12
B1 0.0222(9) 0.0241(9) 0.0241(9) 0.0057(7) 0.0090(7) 0.0028(7)
C1 0.0265(9) 0.0257(8) 0.0294(9) 0.0052(7) 0.0137(7) 0.0034(7)
C2 0.0320(10) 0.0320(9) 0.0318(10) 0.0064(8) 0.0102(8) 0.0021(8)
C3 0.0351(10) 0.0342(10) 0.0409(11) -0.0045(8) 0.0141(9) -0.0056(8)
C4 0.0502(12) 0.0240(9) 0.0472(12) 0.0029(8) 0.0308(10) 0.0002(8)
C5 0.0455(11) 0.0288(9) 0.0344(10) 0.0101(8) 0.0238(9) 0.0099(8)
C6 0.0298(9) 0.0275(8) 0.0284(9) 0.0037(7) 0.0138(7) 0.0051(7)
C7 0.0260(9) 0.0231(8) 0.0280(9) 0.0049(7) 0.0079(7) 0.0068(7)
C8 0.0353(10) 0.0265(8) 0.0304(9) 0.0077(7) 0.0126(8) 0.0109(7)
C9 0.0550(13) 0.0280(9) 0.0268(9) 0.0045(7) 0.0113(9) 0.0164(9)
C10 0.0556(13) 0.0290(10) 0.0306(10) -0.0041(8) -0.0029(9) 0.0133(9)
C11 0.0298(10) 0.0253(9) 0.0485(12) 0.0008(8) 0.0001(9) 0.0027(7)
C12 0.0276(9) 0.0257(8) 0.0347(10) 0.0036(7) 0.0102(8) 0.0061(7)
C13 0.0252(8) 0.0306(9) 0.0216(8) 0.0037(7) 0.0085(7) 0.0058(7)
C14 0.0312(9) 0.0285(9) 0.0309(9) 0.0034(7) 0.0150(8) 0.0071(7)
C15 0.0445(11) 0.0301(9) 0.0284(9) 0.0046(7) 0.0131(8) 0.0122(8)
C16 0.0354(10) 0.0466(11) 0.0253(9) 0.0036(8) 0.0048(8) 0.0224(9)
C17 0.0222(9) 0.0572(13) 0.0337(10) 0.0068(9) 0.0099(8) 0.0115(8)
C18 0.0266(9) 0.0380(10) 0.0299(9) 0.0079(8) 0.0105(8) 0.0053(8)
C19 0.0297(9) 0.0268(9) 0.0368(10) 0.0052(7) 0.0133(8) 0.0097(7)
C20 0.0262(9) 0.0608(13) 0.0297(10) 0.0030(9) 0.0113(8) 0.0159(9)
C21 0.0503(14) 0.0847(18) 0.0308(11) -0.0108(11) 0.0029(10) 0.0406(13)
C22 0.131(3) 0.0401(14) 0.074(2) -0.0268(13) -0.067(2) 0.0424(17)
C23 0.034(2) 0.030(2) 0.032(2) -0.0008(16) 0.0139(18) 0.0085(17)
C24 0.069(4) 0.029(2) 0.039(2) 0.0079(17) 0.002(2) -0.010(2)
C25 0.0285(9) 0.0264(9) 0.0310(10) 0.0030(7) 0.0026(8) 0.0008(7)
C26 0.0405(11) 0.0330(10) 0.0299(10) 0.0020(8) 0.0167(8) 0.0020(8)
C27 0.0365(10) 0.0302(9) 0.0436(11) 0.0007(8) 0.0211(9) -0.0050(8)
C28 0.0249(9) 0.0369(10) 0.0327(10) -0.0036(8) 0.0079(8) 0.0034(7)
C29 0.0346(10) 0.0512(12) 0.0280(10) 0.0090(9) 0.0145(8) 0.0109(9)
C30 0.0294(10) 0.0376(10) 0.0435(11) 0.0162(9) 0.0147(9) 0.0024(8)
C31 0.0479(13) 0.0322(11) 0.0631(16) -0.0121(10) 0.0064(11) 0.0004(9)
C32 0.0499(14) 0.0714(16) 0.0342(12) -0.0159(11) 0.0022(10) 0.0239(12)
C23A 0.044(2) 0.045(2) 0.051(3) -0.011(2) -0.0030(19) 0.0209(19)
C24A 0.039(3) 0.028(2) 0.042(3) 0.0110(18) 0.006(2) 0.0077(19)
F1 0.0448(7) 0.0423(7) 0.0348(6) 0.0061(5) -0.0030(5) -0.0019(5)
F2 0.0501(8) 0.0433(7) 0.0578(9) -0.0085(6) 0.0060(7) -0.0144(6)
F3 0.0780(10) 0.0252(6) 0.0644(9) 0.0027(6) 0.0383(8) -0.0068(6)
F4 0.0685(9) 0.0328(6) 0.0453(7) 0.0197(5) 0.0247(6) 0.0160(6)
F5 0.0391(6) 0.0321(6) 0.0335(6) 0.0079(5) 0.0033(5) 0.0084(5)
F6 0.0415(7) 0.0421(6) 0.0374(6) 0.0084(5) 0.0231(5) 0.0076(5)
F7 0.0892(11) 0.0467(7) 0.0293(6) 0.0045(5) 0.0238(7) 0.0241(7)
F8 0.0802(11) 0.0478(8) 0.0411(8) -0.0147(6) -0.0099(7) 0.0069(7)
F9 0.0337(7) 0.0402(7) 0.0729(10) -0.0065(6) -0.0001(6) -0.0075(5)
F10 0.0314(6) 0.0403(6) 0.0489(7) -0.0012(5) 0.0203(5) -0.0044(5)
F11 0.0444(7) 0.0288(6) 0.0738(9) 0.0152(6) 0.0370(7) 0.0082(5)
F12 0.0712(9) 0.0319(6) 0.0604(8) 0.0168(6) 0.0310(7) 0.0221(6)
F13 0.0506(8) 0.0635(9) 0.0460(7) 0.0085(6) 0.0095(6) 0.0377(7)
F14 0.0267(6) 0.0854(11) 0.0753(10) 0.0215(8) 0.0221(7) 0.0192(7)
F15 0.0315(6) 0.0505(7) 0.0662(9) 0.0237(6) 0.0274(6) 0.0068(5)
N1 0.0309(8) 0.0241(8) 0.0487(10) -0.0003(7) 0.0029(8) 0.0029(6)
N2 0.0391(10) 0.0506(11) 0.0477(11) -0.0194(9) 0.0137(9) 0.0002(8)
O1 0.0283(6) 0.0262(6) 0.0265(6) 0.0070(5) 0.0139(5) 0.0096(5)

loop_
_atom_type_symbol
_atom_type_description
_atom_type_scat_dispersion_real
_atom_type_scat_dispersion_imag
_atom_type_scat_source
C C 0.0033 0.0016 'International Tables Vol C Tables 4.2.6.8 and 6.1.1.4'
H H 0.0000 0.0000 'International Tables Vol C Tables 4.2.6.8 and 6.1.1.4'
N N 0.0061 0.0033 'International Tables Vol C Tables 4.2.6.8 and 6.1.1.4'
O O 0.0106 0.0060 'International Tables Vol C Tables 4.2.6.8 and 6.1.1.4'
B B 0.0013 0.0007 'International Tables Vol C Tables 4.2.6.8 and 6.1.1.4'
F F 0.0171 0.0103 'International Tables Vol C Tables 4.2.6.8 and 6.1.1.4'

loop_
_geom_angle_atom_site_label_1
_geom_angle_atom_site_label_2
_geom_angle_atom_site_label_3
_geom_angle
O1 B1 C13 105.26(13)
O1 B1 C1 108.82(14)
C13 B1 C1 113.63(14)
O1 B1 C7 113.83(14)
C13 B1 C7 102.51(13)
C1 B1 C7 112.54(14)
C6 C1 C2 113.13(16)
C6 C1 B1 126.17(16)
C2 C1 B1 120.50(15)
F1 C2 C3 115.74(17)
F1 C2 C1 119.53(16)
C3 C2 C1 124.72(18)
F2 C3 C4 119.65(18)
F2 C3 C2 121.26(19)
C4 C3 C2 119.09(18)
F3 C4 C3 120.7(2)
F3 C4 C5 120.29(19)
C3 C4 C5 119.03(17)
F4 C5 C4 119.63(17)
F4 C5 C6 120.75(18)
C4 C5 C6 119.61(18)
F5 C6 C1 120.67(16)
F5 C6 C5 115.09(16)
C1 C6 C5 124.24(18)
C12 C7 C8 113.26(17)
C12 C7 B1 125.62(16)
C8 C7 B1 120.80(15)
F6 C8 C9 115.85(17)
F6 C8 C7 119.15(16)
C9 C8 C7 124.99(19)
F7 C9 C10 119.65(18)
F7 C9 C8 121.2(2)
C10 C9 C8 119.17(19)
F8 C10 C9 120.9(2)
F8 C10 C11 120.2(2)
C9 C10 C11 118.85(18)
F9 C11 C10 119.85(19)
F9 C11 C12 120.0(2)
C10 C11 C12 120.12(19)
F10 C12 C7 121.37(16)
F10 C12 C11 115.03(17)
C7 C12 C11 123.60(18)
C18 C13 C14 112.93(16)
C18 C13 B1 127.68(16)
C14 C13 B1 119.32(15)
F11 C14 C15 114.87(16)
F11 C14 C13 120.26(16)
C15 C14 C13 124.87(18)
F12 C15 C16 120.21(17)
F12 C15 C14 120.56(18)
C16 C15 C14 119.23(18)
F13 C16 C17 120.82(19)
F13 C16 C15 120.10(19)
C17 C16 C15 119.08(17)
F14 C17 C16 119.74(18)
F14 C17 C18 120.48(19)
C16 C17 C18 119.78(18)
F15 C18 C13 120.47(16)
F15 C18 C17 115.42(17)
C13 C18 C17 124.11(18)
O1 C19 C20 108.81(15)
O1 C19 H19A 109.9
C20 C19 H19A 109.9
O1 C19 H19B 109.9
C20 C19 H19B 109.9
H19A C19 H19B 108.3
C19 C20 C21 113.25(18)
C19 C20 H20A 108.9
C21 C20 H20A 108.9
C19 C20 H20B 108.9
C21 C20 H20B 108.9
H20A C20 H20B 107.7
C22 C21 C20 116.4(2)
C22 C21 H21A 108.2
C20 C21 H21A 108.2
C22 C21 H21B 108.2
C20 C21 H21B 108.2
H21A C21 H21B 107.3
C21 C22 N1 127.4(2)
C21 C22 H22A 105.5
N1 C22 H22A 105.5
C21 C22 H22B 105.5
N1 C22 H22B 105.5
H22A C22 H22B 106.0
N1 C23 H3A 109.5
N1 C23 H1A 109.5
N1 C23 H2A 109.5
N1 C24 H11A 109.5
N1 C24 H12A 109.5
N1 C24 H10A 109.5
C26 C25 C30 119.08(17)
C26 C25 N1 119.73(18)
C30 C25 N1 121.11(17)
C27 C26 C25 120.36(18)
C27 C26 H26 119.8
C25 C26 H26 119.8
C26 C27 C28 121.72(18)
C26 C27 H27 119.1
C28 C27 H27 119.1
N2 C28 C29 122.24(19)
N2 C28 C27 121.24(19)
C29 C28 C27 116.51(17)
C30 C29 C28 121.55(18)
C30 C29 H29 119.2
C28 C29 H29 119.2
C29 C30 C25 120.76(18)
C29 C30 H30 119.6
C25 C30 H30 119.6
N2 C31 H31A 109.5
N2 C31 H31B 109.5
H31A C31 H31B 109.5
N2 C31 H31C 109.5
H31A C31 H31C 109.5
H31B C31 H31C 109.5
N2 C32 H32A 109.5
N2 C32 H32B 109.5
H32A C32 H32B 109.5
N2 C32 H32C 109.5
H32A C32 H32C 109.5
H32B C32 H32C 109.5
N1 C23A H4A 109.5
N1 C23A H5A 109.5
H4A C23A H5A 109.5
N1 C23A H6A 109.5
H4A C23A H6A 109.5
H5A C23A H6A 109.5
N1 C24A H8A 109.5
N1 C24A H9A 109.5
N1 C24A H7A 109.5
C24A N1 C22 120.4(3)
C24A N1 C23A 62.8(3)
C22 N1 C23A 125.7(3)
C24A N1 C25 118.0(2)
C22 N1 C25 112.98(16)
C23A N1 C25 108.2(2)
C24A N1 C24 41.7(3)
C22 N1 C24 95.8(3)
C23A N1 C24 104.5(3)
C25 N1 C24 106.9(2)
C24A N1 C23 102.6(3)
C22 N1 C23 85.9(3)
C23A N1 C23 46.5(2)
C25 N1 C23 110.7(2)
C24 N1 C23 138.2(3)
C28 N2 C31 120.60(19)
C28 N2 C32 120.4(2)
C31 N2 C32 118.9(2)
C19 O1 B1 120.58(13)

loop_
_geom_bond_atom_site_label_1
_geom_bond_atom_site_label_2
_geom_bond_distance
B1 O1 1.456(2)
B1 C13 1.665(3)
B1 C1 1.666(3)
B1 C7 1.675(3)
C1 C6 1.385(2)
C1 C2 1.389(3)
C2 F1 1.356(2)
C2 C3 1.386(3)
C3 F2 1.346(2)
C3 C4 1.373(3)
C4 F3 1.345(2)
C4 C5 1.375(3)
C5 F4 1.346(2)
C5 C6 1.386(3)
C6 F5 1.351(2)
C7 C12 1.388(2)
C7 C8 1.390(3)
C8 F6 1.355(2)
C8 C9 1.381(3)
C9 F7 1.349(2)
C9 C10 1.373(3)
C10 F8 1.345(2)
C10 C11 1.375(3)
C11 F9 1.351(2)
C11 C12 1.390(3)
C12 F10 1.348(2)
C13 C18 1.384(3)
C13 C14 1.391(2)
C14 F11 1.353(2)
C14 C15 1.381(3)
C15 F12 1.347(2)
C15 C16 1.368(3)
C16 F13 1.346(2)
C16 C17 1.368(3)
C17 F14 1.345(2)
C17 C18 1.389(3)
C18 F15 1.352(2)
C19 O1 1.409(2)
C19 C20 1.504(3)
C19 H19A 0.9900
C19 H19B 0.9900
C20 C21 1.532(3)
C20 H20A 0.9900
C20 H20B 0.9900
C21 C22 1.406(3)
C21 H21A 0.9900
C21 H21B 0.9900
C22 N1 1.448(3)
C22 H22A 0.9900
C22 H22B 0.9900
C23 N1 1.654(4)
C23 H3A 0.9800
C23 H1A 0.9800
C23 H2A 0.9800
C24 N1 1.608(5)
C24 H11A 0.9800
C24 H12A 0.9800
C24 H10A 0.9800
C25 C26 1.382(3)
C25 C30 1.382(3)
C25 N1 1.498(2)
C26 C27 1.381(3)
C26 H26 0.9500
C27 C28 1.404(3)
C27 H27 0.9500
C28 N2 1.373(3)
C28 C29 1.404(3)
C29 C30 1.376(3)
C29 H29 0.9500
C30 H30 0.9500
C31 N2 1.437(3)
C31 H31A 0.9800
C31 H31B 0.9800
C31 H31C 0.9800
C32 N2 1.443(3)
C32 H32A 0.9800
C32 H32B 0.9800
C32 H32C 0.9800
C23A N1 1.450(4)
C23A H4A 0.9800
C23A H5A 0.9800
C23A H6A 0.9800
C24A N1 1.430(4)
C24A H8A 0.9800
C24A H9A 0.9800
C24A H7A 0.9800
